data_7718727
loop_
_publ_author_name
'Riethmann, Melanie'
'F&#xf6;hrenbacher, Steffen A'
'Luz, Christian'
'Ignat'ev, Nikolai V.'
'Finze, Maik'
'Radius, Udo'

_publ_section_title
;
 Tris(pentafluoroethyl)difluorophosphorane for fluoride abstraction and
 ligand exchange reactions of N-heterocyclic carbene and cyclic
 alkyl(amino)carbene copper(I) fluorides.
;
_journal_issue 23
_journal_name_full 'Dalton transactions (Cambridge, England : 2003)'
_journal_page_first 9310
_journal_page_last 9328
_journal_paper_doi 10.1039/d5dt00904a
_journal_volume 54
_journal_year 2025
_chemical_formula_moiety '2(C27 H39 Cu N3), 2(C6 F18 P), C H Cl3'
_chemical_formula_sum 'C67 H79 Cl3 Cu2 F36 N6 P2'
_chemical_formula_weight 1947.73
_space_group_crystal_system triclinic
_space_group_IT_number 2
_space_group_name_Hall '-P 1'
_space_group_name_H-M_alt 'P -1'
_atom_sites_solution_hydrogens geom
_atom_sites_solution_primary dual
_atom_sites_solution_secondary difmap
_audit_creation_method SHELXL-2018/3
_audit_update_record
;
2025-04-16 deposited with the CCDC.	2025-05-15 downloaded from the CCDC.
;
_cell_angle_alpha 98.6100(10)
_cell_angle_beta 107.3470(10)
_cell_angle_gamma 95.1630(10)
_cell_formula_units_Z 2
_cell_length_a 12.7224(2)
_cell_length_b 16.7168(2)
_cell_length_c 21.0326(2)
_cell_measurement_reflns_used 39427
_cell_measurement_temperature 100(2)
_cell_measurement_theta_max 78.8570
_cell_measurement_theta_min 2.2310
_cell_volume 4178.42(10)
_computing_cell_refinement 'CrysAlisPro 1.171.40.53 (Rigaku OD, 2019)'
_computing_data_collection 'CrysAlisPro 1.171.40.53 (Rigaku OD, 2019)'
_computing_data_reduction 'CrysAlisPro 1.171.40.53 (Rigaku OD, 2019)'
_computing_molecular_graphics 'ShelXLe (Huebschle et all, 2011)'
_computing_publication_material 'SHELXL-2014/6 (Sheldrick, 2014)'
_computing_structure_refinement 'SHELXL-2018/3 (Sheldrick, 2018)'
_computing_structure_solution 'SHELXT 2014/5 (Sheldrick, 2014)'
_diffrn_ambient_temperature 100(2)
_diffrn_measured_fraction_theta_full 0.999
_diffrn_measured_fraction_theta_max 0.976
_diffrn_measurement_device_type 'XtaLAB Synergy, Dualflex, HyPix'
_diffrn_measurement_method '\w scans'
_diffrn_radiation_type CuK\a
_diffrn_radiation_wavelength 1.54184
_diffrn_reflns_av_R_equivalents 0.0700
_diffrn_reflns_av_unetI/netI 0.0483
_diffrn_reflns_Laue_measured_fraction_full 0.999
_diffrn_reflns_Laue_measured_fraction_max 0.976
_diffrn_reflns_limit_h_max 16
_diffrn_reflns_limit_h_min -16
_diffrn_reflns_limit_k_max 19
_diffrn_reflns_limit_k_min -21
_diffrn_reflns_limit_l_max 26
_diffrn_reflns_limit_l_min -26
_diffrn_reflns_number 84475
_diffrn_reflns_point_group_measured_fraction_full 0.999
_diffrn_reflns_point_group_measured_fraction_max 0.976
_diffrn_reflns_theta_full 72.000
_diffrn_reflns_theta_max 80.839
_diffrn_reflns_theta_min 2.240
_diffrn_source 'micro-focus sealed X-ray tube'
_exptl_absorpt_coefficient_mu 2.990
_exptl_absorpt_correction_T_max 1.000
_exptl_absorpt_correction_T_min 0.259
_exptl_absorpt_correction_type gaussian
_exptl_absorpt_process_details
;
CrysAlisPro 1.171.41.73a (Rigaku Oxford Diffraction, 2020)
Numerical absorption correction based on gaussian integration over
a multifaceted crystal model
Empirical absorption correction using spherical harmonics,
implemented in SCALE3 ABSPACK scaling algorithm.
;
_exptl_crystal_colour colourless
_exptl_crystal_density_diffrn 1.548
_exptl_crystal_description block
_exptl_crystal_F_000 1972
_exptl_crystal_size_max 0.400
_exptl_crystal_size_mid 0.290
_exptl_crystal_size_min 0.200
_refine_diff_density_max 1.380
_refine_diff_density_min -1.053
_refine_diff_density_rms 0.152
_refine_ls_extinction_method none
_refine_ls_goodness_of_fit_ref 1.034
_refine_ls_hydrogen_treatment constr
_refine_ls_matrix_type full
_refine_ls_number_parameters 1552
_refine_ls_number_reflns 17912
_refine_ls_number_restraints 1638
_refine_ls_restrained_S_all 1.042
_refine_ls_R_factor_all 0.0981
_refine_ls_R_factor_gt 0.0904
_refine_ls_shift/su_max 0.001
_refine_ls_shift/su_mean 0.000
_refine_ls_structure_factor_coef Fsqd
_refine_ls_weighting_details 'w=1/[\s^2^(Fo^2^)+(0.1740P)^2^+6.5712P] where P=(Fo^2^+2Fc^2^)/3'
_refine_ls_weighting_scheme calc
_refine_ls_wR_factor_gt 0.2520
_refine_ls_wR_factor_ref 0.2629
_reflns_Friedel_coverage 0.000
_reflns_number_gt 15317
_reflns_number_total 17912
_reflns_threshold_expression 'I > 2\s(I)'
_cod_data_source_file d5dt00904a2.cif
_cod_data_source_block compound_1
_cod_depositor_comments 'Adding full bibliography for 7718712--7718728.cif.'
_cod_database_code 7718727
_shelx_shelxl_version_number 2018/3
_shelx_space_group_comment
;
The symmetry employed for this shelxl refinement is uniquely defined
by the following loop, which should always be used as a source of
symmetry information in preference to the above space-group names.
They are only intended as comments.
;
_shelx_estimated_absorpt_t_min 0.381
_shelx_estimated_absorpt_t_max 0.586

loop_
_space_group_symop_operation_xyz
'x, y, z'
'-x, -y, -z'

loop_
_atom_site_label
_atom_site_type_symbol
_atom_site_fract_x
_atom_site_fract_y
_atom_site_fract_z
_atom_site_U_iso_or_equiv
_atom_site_adp_type
_atom_site_occupancy
_atom_site_site_symmetry_order
_atom_site_calc_flag
_atom_site_refinement_flags_posn
_atom_site_refinement_flags_adp
_atom_site_refinement_flags_occupancy
_atom_site_disorder_assembly
_atom_site_disorder_group
Cu01 Cu 1.09428(4) 0.77717(3) 0.75490(2) 0.03307(16) Uani 1 1 d . . . . .
N1 N 0.3559(3) 0.8574(3) 0.43536(19) 0.0557(9) Uani 1 1 d . . . . .
H1A H 0.354000 0.839921 0.473992 0.084 Uiso 1 1 calc R U . . .
H1B H 0.333493 0.907626 0.435440 0.084 Uiso 1 1 calc R U . . .
H1C H 0.426543 0.860674 0.433273 0.084 Uiso 1 1 calc R U . . .
Cu02 Cu 0.25848(4) 0.78193(3) 0.35837(2) 0.03664(16) Uani 1 1 d . . . . .
N00G N 0.0822(3) 0.6494(2) 0.27376(15) 0.0373(6) Uani 1 1 d . . . . .
N00H N 1.3182(2) 0.81103(19) 0.74757(15) 0.0337(6) Uani 1 1 d . . . . .
N00J N 0.1687(3) 0.70738(19) 0.21650(14) 0.0358(6) Uani 1 1 d . . . . .
N00K N 0.9358(3) 0.7672(2) 0.72398(17) 0.0397(7) Uani 1 1 d . . . . .
H00A H 0.908192 0.745680 0.753956 0.060 Uiso 1 1 calc R U . . .
H00B H 0.908813 0.733834 0.682628 0.060 Uiso 1 1 calc R U . . .
H00C H 0.914820 0.817463 0.720603 0.060 Uiso 1 1 calc R U . . .
N00M N 1.3222(2) 0.79131(18) 0.84636(15) 0.0319(6) Uani 1 1 d . . . . .
C11 C 0.2429(3) 0.7655(2) 0.20044(17) 0.0363(7) Uani 1 1 d . . . . .
C018 C 1.2508(3) 0.7921(2) 0.78427(17) 0.0317(6) Uani 1 1 d . . . . .
C01A C 1.2769(3) 0.8174(2) 0.67698(18) 0.0365(7) Uani 1 1 d . . . . .
C01B C 0.2074(3) 0.8400(3) 0.18790(18) 0.0393(8) Uani 1 1 d . . . . .
C01E C 1.2874(3) 0.7734(2) 0.90314(17) 0.0344(7) Uani 1 1 d . . . . .
C01F C 0.3463(3) 0.7447(3) 0.19762(19) 0.0416(8) Uani 1 1 d . . . . .
C01H C 1.2688(3) 0.8390(3) 0.9461(2) 0.0402(8) Uani 1 1 d . . . . .
C01I C 1.4316(3) 0.8096(2) 0.84918(19) 0.0372(7) Uani 1 1 d . . . . .
H01I H 1.495746 0.812695 0.887339 0.045 Uiso 1 1 calc R U . . .
C01J C 0.2833(4) 0.8981(3) 0.1773(2) 0.0449(8) Uani 1 1 d . . . . .
H01J H 0.263288 0.950161 0.170013 0.054 Uiso 1 1 calc R U . . .
C01N C 0.0500(3) 0.6287(2) 0.33048(18) 0.0384(8) Uani 1 1 d . . . . .
C01O C 0.4178(3) 0.8052(3) 0.1861(2) 0.0463(9) Uani 1 1 d . . . . .
H01O H 0.488847 0.793797 0.184444 0.056 Uiso 1 1 calc R U . . .
C01P C 1.2752(3) 0.6926(2) 0.91167(19) 0.0380(7) Uani 1 1 d . . . . .
C01Q C 0.3883(4) 0.8801(3) 0.1773(2) 0.0479(9) Uani 1 1 d . . . . .
H01Q H 0.439885 0.920521 0.171067 0.058 Uiso 1 1 calc R U . . .
C01R C 0.1650(3) 0.7095(2) 0.28032(17) 0.0348(7) Uani 1 1 d . . . . .
C01S C 1.4293(3) 0.8223(2) 0.7867(2) 0.0388(8) Uani 1 1 d . . . . .
H01S H 1.491647 0.836235 0.772436 0.047 Uiso 1 1 calc R U . . .
C01T C 0.0888(4) 0.6476(3) 0.17077(19) 0.0465(9) Uani 1 1 d . . . . .
H01T H 0.074888 0.634844 0.123177 0.056 Uiso 1 1 calc R U . . .
C01U C 0.1053(4) 0.5727(2) 0.3658(2) 0.0432(8) Uani 1 1 d . . . . .
C01V C 1.2559(4) 0.8929(3) 0.6604(2) 0.0444(8) Uani 1 1 d . . . . .
C01W C 1.2330(4) 0.8203(3) 0.9996(2) 0.0486(10) Uani 1 1 d . . . . .
H01W H 1.218060 0.862918 1.029578 0.058 Uiso 1 1 calc R U . . .
C01X C 1.2192(4) 0.7415(3) 1.0093(2) 0.0502(10) Uani 1 1 d . . . . .
H01X H 1.194734 0.730249 1.045935 0.060 Uiso 1 1 calc R U . . .
C01Y C -0.0355(4) 0.6659(3) 0.3465(2) 0.0426(8) Uani 1 1 d . . . . .
C01Z C 0.0906(3) 0.8576(3) 0.1833(2) 0.0459(9) Uani 1 1 d . . . . .
H01Z H 0.052351 0.811601 0.197201 0.055 Uiso 1 1 calc R U . . .
C020 C 1.2856(4) 0.9272(3) 0.9369(2) 0.0488(9) Uani 1 1 d . . . . .
H020 H 1.325048 0.929437 0.902463 0.059 Uiso 1 1 calc R U . . .
C021 C 1.2586(4) 0.7463(3) 0.6286(2) 0.0451(9) Uani 1 1 d . . . . .
C022 C 0.0345(4) 0.6111(3) 0.2070(2) 0.0463(9) Uani 1 1 d . . . . .
H022 H -0.025216 0.567187 0.189906 0.056 Uiso 1 1 calc R U . . .
C023 C 1.2401(3) 0.6780(3) 0.9669(2) 0.0475(9) Uani 1 1 d . . . . .
H023 H 1.230669 0.623858 0.975052 0.057 Uiso 1 1 calc R U . . .
C024 C 0.1942(4) 0.5301(3) 0.3456(2) 0.0497(10) Uani 1 1 d . . . . .
H024 H 0.201658 0.548596 0.303931 0.060 Uiso 1 1 calc R U . . .
C025 C 1.2968(3) 0.6225(3) 0.8646(2) 0.0444(9) Uani 1 1 d . . . . .
H025 H 1.338589 0.646277 0.836834 0.053 Uiso 1 1 calc R U . . .
C026 C 0.3800(4) 0.6616(3) 0.2075(3) 0.0512(10) Uani 1 1 d . . . . .
H026 H 0.310893 0.622494 0.198849 0.061 Uiso 1 1 calc R U . . .
C027 C 1.2764(4) 0.9696(3) 0.7146(2) 0.0521(10) Uani 1 1 d . . . . .
H027 H 1.329780 0.959368 0.757323 0.062 Uiso 1 1 calc R U . . .
C02A C -0.0628(4) 0.6467(3) 0.4024(2) 0.0480(9) Uani 1 1 d . . . . .
H02A H -0.119370 0.671444 0.415489 0.058 Uiso 1 1 calc R U . . .
C02B C 1.2129(4) 0.7536(3) 0.5606(2) 0.0534(11) Uani 1 1 d . . . . .
H02B H 1.197939 0.706483 0.526040 0.064 Uiso 1 1 calc R U . . .
C02C C -0.0959(4) 0.7261(3) 0.3066(2) 0.0498(10) Uani 1 1 d . . . . .
H02C H -0.077365 0.721663 0.263335 0.060 Uiso 1 1 calc R U . . .
C02E C 0.1596(5) 0.4374(3) 0.3284(3) 0.0603(12) Uani 1 1 d . . . . .
H02D H 0.089130 0.423894 0.291219 0.090 Uiso 1 1 calc R U . . .
H02E H 0.150413 0.417824 0.368382 0.090 Uiso 1 1 calc R U . . .
H02F H 0.217231 0.411037 0.314710 0.090 Uiso 1 1 calc R U . . .
C02F C 0.0255(4) 0.8603(4) 0.1097(3) 0.0594(12) Uani 1 1 d . . . . .
H02G H 0.027626 0.809497 0.080299 0.089 Uiso 1 1 calc R U . . .
H02H H 0.059172 0.906837 0.095635 0.089 Uiso 1 1 calc R U . . .
H02I H -0.051901 0.866229 0.106014 0.089 Uiso 1 1 calc R U . . .
C02G C 0.0750(4) 0.5557(3) 0.4216(2) 0.0511(10) Uani 1 1 d . . . . .
H02J H 0.112157 0.518943 0.447718 0.061 Uiso 1 1 calc R U . . .
C02H C 1.3580(4) 0.9826(3) 1.0033(3) 0.0617(12) Uani 1 1 d . . . . .
H02K H 1.374330 1.037785 0.995045 0.093 Uiso 1 1 calc R U . . .
H02L H 1.427794 0.960701 1.020685 0.093 Uiso 1 1 calc R U . . .
H02M H 1.318202 0.984700 1.036783 0.093 Uiso 1 1 calc R U . . .
C02I C 1.1740(4) 0.9577(3) 0.9105(3) 0.0598(12) Uani 1 1 d . . . . .
H02N H 1.186414 1.012324 0.900122 0.090 Uiso 1 1 calc R U . . .
H02O H 1.136578 0.960321 0.945170 0.090 Uiso 1 1 calc R U . . .
H02P H 1.127330 0.920148 0.869350 0.090 Uiso 1 1 calc R U . . .
C02J C -0.0085(4) 0.5920(3) 0.4391(2) 0.0506(10) Uani 1 1 d . . . . .
H02Q H -0.028812 0.579199 0.476794 0.061 Uiso 1 1 calc R U . . .
C02K C 1.1677(5) 0.9844(3) 0.7290(3) 0.0622(12) Uani 1 1 d . . . . .
H02R H 1.115772 0.999190 0.689185 0.093 Uiso 1 1 calc R U . . .
H02S H 1.183306 1.028907 0.768015 0.093 Uiso 1 1 calc R U . . .
H02T H 1.134510 0.934441 0.738954 0.093 Uiso 1 1 calc R U . . .
C02L C 1.2816(5) 0.6638(3) 0.6472(3) 0.0577(11) Uani 1 1 d . . . . .
H02U H 1.325213 0.673616 0.696465 0.069 Uiso 1 1 calc R U . . .
C02M C -0.2216(5) 0.7056(5) 0.2882(3) 0.0758(17) Uani 1 1 d . . . . .
H02V H -0.257816 0.742408 0.259063 0.114 Uiso 1 1 calc R U . . .
H02W H -0.242743 0.712335 0.329593 0.114 Uiso 1 1 calc R U . . .
H02X H -0.245162 0.648944 0.263945 0.114 Uiso 1 1 calc R U . . .
C02N C 1.1869(4) 0.5757(4) 0.8165(3) 0.0668(14) Uani 1 1 d . . . . .
H02Y H 1.145639 0.612617 0.789723 0.100 Uiso 1 1 calc R U . . .
H02Z H 1.142912 0.553611 0.842688 0.100 Uiso 1 1 calc R U . . .
H010 H 1.201383 0.530675 0.786075 0.100 Uiso 1 1 calc R U . . .
C02P C 1.1894(5) 0.8264(3) 0.5430(2) 0.0593(12) Uani 1 1 d . . . . .
H011 H 1.158193 0.829394 0.496543 0.071 Uiso 1 1 calc R U . . .
C02Q C 1.2106(5) 0.8969(3) 0.5923(2) 0.0562(11) Uani 1 1 d . . . . .
H012 H 1.194095 0.947529 0.579331 0.067 Uiso 1 1 calc R U . . .
C02R C 0.3068(5) 0.5534(4) 0.4010(3) 0.0657(13) Uani 1 1 d . . . . .
H013 H 0.361763 0.523244 0.387612 0.099 Uiso 1 1 calc R U . . .
H014 H 0.300243 0.539717 0.443507 0.099 Uiso 1 1 calc R U . . .
H015 H 0.330847 0.612257 0.407508 0.099 Uiso 1 1 calc R U . . .
C02T C 1.3283(5) 1.0452(3) 0.6962(3) 0.0658(13) Uani 1 1 d . . . . .
H016 H 1.392782 1.032449 0.682344 0.099 Uiso 1 1 calc R U . . .
H017 H 1.352044 1.089823 0.735682 0.099 Uiso 1 1 calc R U . . .
H018 H 1.273240 1.061975 0.658790 0.099 Uiso 1 1 calc R U . . .
C02U C 0.4526(5) 0.6658(4) 0.2805(3) 0.0676(14) Uani 1 1 d . . . . .
H019 H 0.468271 0.610832 0.287518 0.101 Uiso 1 1 calc R U . . .
H01A H 0.413471 0.687510 0.311527 0.101 Uiso 1 1 calc R U . . .
H01B H 0.522726 0.701641 0.289476 0.101 Uiso 1 1 calc R U . . .
C02V C 1.1740(6) 0.6084(3) 0.6371(3) 0.0736(16) Uani 1 1 d . . . . .
H01C H 1.127568 0.599868 0.589523 0.110 Uiso 1 1 calc R U . . .
H01D H 1.133915 0.634004 0.666035 0.110 Uiso 1 1 calc R U . . .
H01E H 1.191347 0.555662 0.649260 0.110 Uiso 1 1 calc R U . . .
C02X C 0.0903(5) 0.9365(4) 0.2299(3) 0.0729(16) Uani 1 1 d . . . . .
H01F H 0.122336 0.982996 0.215034 0.109 Uiso 1 1 calc R U . . .
H01G H 0.134687 0.934592 0.276420 0.109 Uiso 1 1 calc R U . . .
H01H H 0.013703 0.942593 0.228256 0.109 Uiso 1 1 calc R U . . .
C02Y C 1.3683(6) 0.5663(4) 0.9041(4) 0.0742(16) Uani 1 1 d . . . . .
H01K H 1.394887 0.529685 0.873197 0.111 Uiso 1 1 calc R U . . .
H01M H 1.323842 0.533884 0.924581 0.111 Uiso 1 1 calc R U . . .
H01N H 1.432169 0.599386 0.939812 0.111 Uiso 1 1 calc R U . . .
C02Z C -0.0549(5) 0.8130(3) 0.3451(3) 0.0678(14) Uani 1 1 d . . . . .
H01P H -0.092046 0.851055 0.317716 0.102 Uiso 1 1 calc R U . . .
H01R H 0.025679 0.824914 0.354516 0.102 Uiso 1 1 calc R U . . .
H01U H -0.071878 0.819268 0.387905 0.102 Uiso 1 1 calc R U . . .
C031 C 0.4397(6) 0.6290(4) 0.1588(4) 0.0780(17) Uani 1 1 d . . . . .
H03A H 0.395936 0.632181 0.112436 0.117 Uiso 1 1 calc R U . . .
H03B H 0.448829 0.571950 0.161756 0.117 Uiso 1 1 calc R U . . .
H03C H 0.513010 0.661785 0.170653 0.117 Uiso 1 1 calc R U . . .
C034 C 1.3531(7) 0.6226(4) 0.6076(3) 0.0816(19) Uani 1 1 d . . . . .
H03D H 1.309194 0.606204 0.559618 0.122 Uiso 1 1 calc R U . . .
H03E H 1.376816 0.574283 0.625949 0.122 Uiso 1 1 calc R U . . .
H03F H 1.418797 0.661289 0.612255 0.122 Uiso 1 1 calc R U . . .
P1_1 P 0.7621(5) 0.7020(2) 0.8683(2) 0.0421(9) Uani 0.306(4) 1 d . U P A 1
C2_1 C 0.8727(15) 0.6282(10) 0.8730(9) 0.037(2) Uani 0.306(4) 1 d . U P A 1
C3_1 C 0.9228(18) 0.5872(11) 0.9332(10) 0.037(2) Uani 0.306(4) 1 d . U P A 1
C4_1 C 0.6370(14) 0.6191(11) 0.8393(10) 0.047(2) Uani 0.306(4) 1 d . U P A 1
C5_1 C 0.5716(17) 0.5997(13) 0.7624(11) 0.057(3) Uani 0.306(4) 1 d . U P A 1
C6_1 C 0.8726(12) 0.7975(8) 0.9008(6) 0.0406(17) Uani 0.306(4) 1 d . U P A 1
C7_1 C 0.8359(13) 0.8776(8) 0.9306(8) 0.0454(19) Uani 0.306(4) 1 d . U P A 1
F8_1 F 0.7717(9) 0.7006(7) 0.9478(6) 0.039(2) Uani 0.306(4) 1 d . U P A 1
F9_1 F 0.6728(7) 0.7662(6) 0.8577(5) 0.050(2) Uani 0.306(4) 1 d . U P A 1
F10_1 F 0.7632(9) 0.7018(7) 0.7882(6) 0.047(2) Uani 0.306(4) 1 d . U P A 1
F11_1 F 0.8054(12) 0.5343(8) 0.8401(6) 0.032(2) Uani 0.306(4) 1 d . U P A 1
F12_1 F 0.9623(6) 0.6660(6) 0.8587(4) 0.0361(15) Uani 0.306(4) 1 d . U P A 1
F13_1 F 1.002(2) 0.6208(14) 0.9979(14) 0.038(3) Uani 0.306(4) 1 d . U P A 1
F14_1 F 0.8504(16) 0.5375(13) 0.9494(8) 0.043(3) Uani 0.306(4) 1 d . U P A 1
F15_1 F 0.9785(13) 0.5019(8) 0.9374(8) 0.042(2) Uani 0.306(4) 1 d . U P A 1
F16_1 F 0.6612(8) 0.5473(7) 0.8589(6) 0.052(2) Uani 0.306(4) 1 d . U P A 1
F17_1 F 0.5635(8) 0.6411(8) 0.8723(6) 0.061(2) Uani 0.306(4) 1 d . U P A 1
F18_1 F 0.6188(17) 0.5548(14) 0.7286(8) 0.061(4) Uani 0.306(4) 1 d . U P A 1
F19_1 F 0.4728(10) 0.5497(9) 0.7574(7) 0.067(3) Uani 0.306(4) 1 d . U P A 1
F20_1 F 0.5389(12) 0.6634(10) 0.7383(8) 0.065(3) Uani 0.306(4) 1 d . U P A 1
F21_1 F 0.9616(7) 0.7864(5) 0.9517(5) 0.0423(16) Uani 0.306(4) 1 d . U P A 1
F22_1 F 0.9160(8) 0.8209(6) 0.8525(4) 0.053(2) Uani 0.306(4) 1 d . U P A 1
F23_1 F 0.7928(9) 0.8694(6) 0.9781(5) 0.0485(19) Uani 0.306(4) 1 d . U P A 1
F24_1 F 0.9374(16) 0.8945(7) 0.9594(9) 0.0391(19) Uani 0.306(4) 1 d . U P A 1
F25_1 F 0.7690(12) 0.9110(8) 0.8817(6) 0.067(3) Uani 0.306(4) 1 d . U P A 1
P1_2 P 0.81391(19) 0.70295(9) 0.88949(9) 0.0348(4) Uani 0.694(4) 1 d . U P A 2
C2_2 C 0.8804(6) 0.6036(5) 0.8817(4) 0.0416(14) Uani 0.694(4) 1 d . U P A 2
C3_2 C 0.9285(8) 0.5687(6) 0.9464(4) 0.0474(17) Uani 0.694(4) 1 d . U P A 2
C4_2 C 0.6619(5) 0.6469(4) 0.8607(3) 0.0396(11) Uani 0.694(4) 1 d . U P A 2
C5_2 C 0.5898(6) 0.6203(5) 0.7844(4) 0.0455(13) Uani 0.694(4) 1 d . U P A 2
C6_2 C 0.7678(5) 0.8113(4) 0.8959(3) 0.0396(10) Uani 0.694(4) 1 d . U P A 2
C7_2 C 0.8542(5) 0.8845(4) 0.9015(4) 0.0448(11) Uani 0.694(4) 1 d . U P A 2
F8_2 F 0.8144(4) 0.6982(3) 0.9665(2) 0.0359(9) Uani 0.694(4) 1 d . U P A 2
F9_2 F 0.9404(3) 0.7484(3) 0.9182(2) 0.0415(8) Uani 0.694(4) 1 d . U P A 2
F10_2 F 0.8083(4) 0.7061(3) 0.8111(2) 0.0416(9) Uani 0.694(4) 1 d . U P A 2
F11_2 F 0.8226(6) 0.5529(5) 0.8270(4) 0.0658(19) Uani 0.694(4) 1 d . U P A 2
F12_2 F 0.9668(3) 0.6173(3) 0.85718(19) 0.0510(10) Uani 0.694(4) 1 d . U P A 2
F13_2 F 0.9895(11) 0.6363(7) 0.9922(6) 0.060(2) Uani 0.694(4) 1 d . U P A 2
F14_2 F 0.8499(8) 0.5399(6) 0.9698(3) 0.0540(17) Uani 0.694(4) 1 d . U P A 2
F15_2 F 0.9954(6) 0.5266(5) 0.9258(4) 0.070(2) Uani 0.694(4) 1 d . U P A 2
F16_2 F 0.6591(3) 0.5787(3) 0.8868(2) 0.0437(8) Uani 0.694(4) 1 d . U P A 2
F17_2 F 0.5991(3) 0.6950(3) 0.88844(18) 0.0435(8) Uani 0.694(4) 1 d . U P A 2
F18_2 F 0.6322(7) 0.5660(5) 0.7507(3) 0.0516(14) Uani 0.694(4) 1 d . U P A 2
F19_2 F 0.4884(4) 0.5872(4) 0.7807(3) 0.0582(11) Uani 0.694(4) 1 d . U P A 2
F20_2 F 0.5770(5) 0.6844(4) 0.7534(3) 0.0542(12) Uani 0.694(4) 1 d . U P A 2
F21_2 F 0.7345(4) 0.8327(3) 0.9520(2) 0.0451(9) Uani 0.694(4) 1 d . U P A 2
F22_2 F 0.6809(3) 0.8154(2) 0.84081(19) 0.0455(8) Uani 0.694(4) 1 d . U P A 2
F23_2 F 0.9323(8) 0.9184(5) 0.9603(5) 0.075(2) Uani 0.694(4) 1 d . U P A 2
F24_2 F 0.8989(3) 0.8740(3) 0.85086(18) 0.0481(9) Uani 0.694(4) 1 d . U P A 2
F25_2 F 0.8044(4) 0.9511(3) 0.8965(3) 0.0539(10) Uani 0.694(4) 1 d . U P A 2
C1_10 C 0.6741(10) 0.7470(9) 1.0649(8) 0.0418(17) Uani 0.78(2) 1 d . U P B 1
H1_10 H 0.711329 0.753336 1.029840 0.050 Uiso 0.78(2) 1 calc R U P B 1
Cl2_10 Cl 0.7516(6) 0.8113(4) 1.1405(3) 0.0787(13) Uani 0.78(2) 1 d . U P B 1
Cl3_10 Cl 0.6658(6) 0.6441(3) 1.0754(3) 0.0677(10) Uani 0.78(2) 1 d . U P B 1
Cl4_10 Cl 0.5386(4) 0.7736(4) 1.0368(3) 0.0598(10) Uani 0.78(2) 1 d . U P B 1
C1_11 C 0.662(6) 0.746(5) 1.062(4) 0.067(5) Uani 0.22(2) 1 d . U P B 2
H1_11 H 0.699762 0.756007 1.028396 0.080 Uiso 0.22(2) 1 calc R U P B 2
Cl2_11 Cl 0.7227(19) 0.8295(13) 1.1357(10) 0.068(4) Uani 0.22(2) 1 d . U P B 2
Cl3_11 Cl 0.707(3) 0.6581(14) 1.0908(10) 0.077(4) Uani 0.22(2) 1 d . U P B 2
Cl4_11 Cl 0.5346(18) 0.748(2) 1.0267(10) 0.074(4) Uani 0.22(2) 1 d . U P B 2
P1_5 P 0.66280(18) 0.82857(13) 0.55037(11) 0.0160(8) Uani 0.389(9) 1 d D U P C 1
C2_5 C 0.6638(6) 0.7459(4) 0.4760(3) 0.0230(14) Uani 0.389(9) 1 d D U P C 1
C3_5 C 0.6762(8) 0.6572(5) 0.4861(4) 0.0324(16) Uani 0.389(9) 1 d D U P C 1
C4_5 C 0.8178(5) 0.8777(4) 0.5731(3) 0.0189(13) Uani 0.389(9) 1 d D U P C 1
C5_5 C 0.8554(6) 0.9444(4) 0.5390(4) 0.0218(15) Uani 0.389(9) 1 d D U P C 1
C6_5 C 0.6266(6) 0.9062(4) 0.6174(4) 0.0241(14) Uani 0.389(9) 1 d D U P C 1
C7_5 C 0.6301(6) 0.8842(5) 0.6845(4) 0.0260(15) Uani 0.389(9) 1 d D U P C 1
F8_5 F 0.7093(4) 0.7717(3) 0.6063(2) 0.0212(12) Uani 0.389(9) 1 d D U P C 1
F9_5 F 0.5363(4) 0.7841(3) 0.5360(3) 0.0250(13) Uani 0.389(9) 1 d D U P C 1
F10_5 F 0.6215(5) 0.8878(3) 0.4973(3) 0.0269(13) Uani 0.389(9) 1 d D U P C 1
F11_5 F 0.5630(5) 0.7391(4) 0.4261(3) 0.0373(15) Uani 0.389(9) 1 d D U P C 1
F12_5 F 0.7394(6) 0.7683(4) 0.4444(4) 0.0328(14) Uani 0.389(9) 1 d D U P C 1
F13_5 F 0.6068(6) 0.6267(4) 0.5147(5) 0.0405(16) Uani 0.389(9) 1 d D U P C 1
F14_5 F 0.6664(8) 0.6097(4) 0.4272(4) 0.054(2) Uani 0.389(9) 1 d D U P C 1
F15_5 F 0.7796(6) 0.6533(4) 0.5260(4) 0.0423(16) Uani 0.389(9) 1 d D U P C 1
F16_5 F 0.8602(5) 0.9089(4) 0.6418(3) 0.0268(13) Uani 0.389(9) 1 d D U P C 1
F17_5 F 0.8786(4) 0.8163(3) 0.5627(3) 0.0247(13) Uani 0.389(9) 1 d D U P C 1
F18_5 F 0.8079(5) 1.0123(3) 0.5508(3) 0.0304(14) Uani 0.389(9) 1 d D U P C 1
F19_5 F 0.8327(5) 0.9215(4) 0.4740(3) 0.0315(14) Uani 0.389(9) 1 d D U P C 1
F20_5 F 0.9649(5) 0.9712(4) 0.5663(4) 0.0401(16) Uani 0.389(9) 1 d D U P C 1
F21_5 F 0.5202(5) 0.9245(4) 0.5865(4) 0.0347(15) Uani 0.389(9) 1 d D U P C 1
F22_5 F 0.6938(4) 0.9815(3) 0.6325(2) 0.0217(12) Uani 0.389(9) 1 d D U P C 1
F23_5 F 0.5601(5) 0.8144(3) 0.6746(3) 0.0334(15) Uani 0.389(9) 1 d D U P C 1
F24_5 F 0.5860(6) 0.9417(4) 0.7180(3) 0.0356(15) Uani 0.389(9) 1 d D U P C 1
F25_5 F 0.7291(5) 0.8792(4) 0.7222(3) 0.0322(14) Uani 0.389(9) 1 d D U P C 1
P1_6 P 0.6712(6) 0.8338(5) 0.5525(3) 0.132(2) Uani 0.611(9) 1 d D U P C 2
C2_6 C 0.6650(15) 0.7498(10) 0.4769(8) 0.161(4) Uani 0.611(9) 1 d D U P C 2
C3_6 C 0.6727(18) 0.6602(12) 0.4869(11) 0.174(4) Uani 0.611(9) 1 d D U P C 2
C4_6 C 0.8189(11) 0.8749(10) 0.5711(8) 0.155(3) Uani 0.611(9) 1 d D U P C 2
C5_6 C 0.8521(17) 0.9391(12) 0.5355(9) 0.167(4) Uani 0.611(9) 1 d D U P C 2
C6_6 C 0.6139(14) 0.9077(11) 0.6100(8) 0.163(4) Uani 0.611(9) 1 d D U P C 2
C7_6 C 0.6211(17) 0.8864(13) 0.6777(10) 0.175(4) Uani 0.611(9) 1 d D U P C 2
F8_6 F 0.7149(13) 0.7663(9) 0.6041(7) 0.181(5) Uani 0.611(9) 1 d D U P C 2
F9_6 F 0.5381(10) 0.7822(10) 0.5410(8) 0.170(5) Uani 0.611(9) 1 d D U P C 2
F10_6 F 0.6083(11) 0.8798(9) 0.4954(6) 0.146(4) Uani 0.611(9) 1 d D U P C 2
F11_6 F 0.5630(14) 0.7384(13) 0.4294(9) 0.198(6) Uani 0.611(9) 1 d D U P C 2
F12_6 F 0.7532(13) 0.7795(10) 0.4571(8) 0.155(4) Uani 0.611(9) 1 d D U P C 2
F13_6 F 0.6010(15) 0.6278(12) 0.5113(9) 0.177(5) Uani 0.611(9) 1 d D U P C 2
F14_6 F 0.6513(17) 0.6249(12) 0.4221(9) 0.203(6) Uani 0.611(9) 1 d D U P C 2
F15_6 F 0.7765(14) 0.6572(12) 0.5240(9) 0.186(5) Uani 0.611(9) 1 d D U P C 2
F16_6 F 0.8467(14) 0.8995(11) 0.6401(6) 0.174(5) Uani 0.611(9) 1 d D U P C 2
F17_6 F 0.8946(15) 0.8203(11) 0.5676(9) 0.193(5) Uani 0.611(9) 1 d D U P C 2
F18_6 F 0.8062(16) 1.0085(11) 0.5476(9) 0.194(5) Uani 0.611(9) 1 d D U P C 2
F19_6 F 0.8047(16) 0.9255(10) 0.4702(7) 0.180(5) Uani 0.611(9) 1 d D U P C 2
F20_6 F 0.9591(13) 0.9610(12) 0.5611(10) 0.185(5) Uani 0.611(9) 1 d D U P C 2
F21_6 F 0.4986(12) 0.9226(11) 0.5877(7) 0.179(5) Uani 0.611(9) 1 d D U P C 2
F22_6 F 0.6866(15) 0.9838(10) 0.6260(9) 0.200(6) Uani 0.611(9) 1 d D U P C 2
F23_6 F 0.5461(17) 0.8157(12) 0.6655(10) 0.216(6) Uani 0.611(9) 1 d D U P C 2
F24_6 F 0.5736(15) 0.9433(11) 0.7068(9) 0.178(5) Uani 0.611(9) 1 d D U P C 2
F25_6 F 0.7234(13) 0.8799(11) 0.7062(9) 0.188(6) Uani 0.611(9) 1 d D U P C 2

loop_
_atom_site_aniso_label
_atom_site_aniso_U_11
_atom_site_aniso_U_22
_atom_site_aniso_U_33
_atom_site_aniso_U_23
_atom_site_aniso_U_13
_atom_site_aniso_U_12
Cu01 0.0283(3) 0.0452(3) 0.0284(3) 0.0094(2) 0.01051(19) 0.0094(2)
N1 0.054(2) 0.062(2) 0.0370(18) 0.0002(16) -0.0019(15) 0.0062(17)
Cu02 0.0397(3) 0.0435(3) 0.0216(3) 0.0023(2) 0.0048(2) 0.0028(2)
N00G 0.0445(16) 0.0415(16) 0.0250(14) 0.0020(12) 0.0138(12) -0.0013(13)
N00H 0.0309(13) 0.0431(16) 0.0299(14) 0.0075(12) 0.0126(11) 0.0085(11)
N00J 0.0395(15) 0.0433(16) 0.0218(13) 0.0001(11) 0.0109(11) -0.0021(12)
N00K 0.0335(14) 0.0525(18) 0.0380(16) 0.0130(14) 0.0155(12) 0.0097(13)
N00M 0.0290(13) 0.0415(15) 0.0293(14) 0.0108(11) 0.0116(11) 0.0109(11)
C11 0.0366(17) 0.048(2) 0.0214(14) 0.0024(13) 0.0088(12) -0.0005(14)
C018 0.0327(15) 0.0362(16) 0.0295(15) 0.0063(13) 0.0135(13) 0.0092(12)
C01A 0.0390(17) 0.0450(19) 0.0283(16) 0.0069(14) 0.0148(14) 0.0059(14)
C01B 0.0406(18) 0.049(2) 0.0266(16) 0.0023(14) 0.0122(14) 0.0030(15)
C01E 0.0286(15) 0.050(2) 0.0279(15) 0.0123(14) 0.0105(12) 0.0092(13)
C01F 0.0377(18) 0.052(2) 0.0311(17) 0.0074(15) 0.0066(14) 0.0041(15)
C01H 0.0350(17) 0.053(2) 0.0346(18) 0.0081(16) 0.0138(14) 0.0096(15)
C01I 0.0291(16) 0.050(2) 0.0351(17) 0.0119(15) 0.0103(13) 0.0123(14)
C01J 0.047(2) 0.049(2) 0.039(2) 0.0091(16) 0.0145(16) 0.0058(17)
C01N 0.048(2) 0.0420(19) 0.0251(15) 0.0018(13) 0.0155(14) -0.0001(15)
C01O 0.0349(18) 0.062(3) 0.042(2) 0.0089(18) 0.0139(16) 0.0032(17)
C01P 0.0292(15) 0.050(2) 0.0357(18) 0.0125(15) 0.0085(13) 0.0077(14)
C01Q 0.045(2) 0.054(2) 0.043(2) 0.0081(18) 0.0161(17) -0.0049(17)
C01R 0.0396(17) 0.0410(18) 0.0240(15) 0.0057(13) 0.0107(13) 0.0046(14)
C01S 0.0314(16) 0.050(2) 0.0398(19) 0.0113(16) 0.0155(14) 0.0089(14)
C01T 0.050(2) 0.059(2) 0.0236(16) -0.0054(16) 0.0119(15) -0.0085(18)
C01U 0.056(2) 0.0392(19) 0.0361(19) 0.0015(15) 0.0212(17) 0.0028(16)
C01V 0.052(2) 0.050(2) 0.0317(18) 0.0084(16) 0.0131(16) 0.0083(17)
C01W 0.045(2) 0.070(3) 0.0330(19) 0.0041(18) 0.0191(16) 0.0042(19)
C01X 0.046(2) 0.077(3) 0.0299(18) 0.0134(19) 0.0157(16) 0.002(2)
C01Y 0.051(2) 0.045(2) 0.0344(18) 0.0048(15) 0.0200(16) 0.0036(16)
C01Z 0.043(2) 0.056(2) 0.042(2) 0.0069(18) 0.0187(17) 0.0102(17)
C020 0.053(2) 0.052(2) 0.050(2) 0.0077(18) 0.0283(19) 0.0149(18)
C021 0.052(2) 0.051(2) 0.0344(19) 0.0037(16) 0.0188(17) 0.0063(17)
C022 0.050(2) 0.050(2) 0.0324(18) -0.0073(16) 0.0168(16) -0.0109(17)
C023 0.0392(19) 0.063(3) 0.043(2) 0.0227(19) 0.0105(16) 0.0028(17)
C024 0.063(3) 0.051(2) 0.042(2) 0.0093(18) 0.0252(19) 0.0132(19)
C025 0.0416(19) 0.045(2) 0.054(2) 0.0133(18) 0.0231(17) 0.0088(16)
C026 0.043(2) 0.057(3) 0.055(3) 0.017(2) 0.0141(19) 0.0101(18)
C027 0.071(3) 0.044(2) 0.0347(19) 0.0089(17) 0.0062(19) 0.012(2)
C02A 0.056(2) 0.057(2) 0.039(2) 0.0104(18) 0.0259(18) 0.0069(19)
C02B 0.076(3) 0.055(2) 0.0285(18) 0.0005(17) 0.0205(19) 0.003(2)
C02C 0.053(2) 0.067(3) 0.039(2) 0.0162(19) 0.0225(18) 0.017(2)
C02E 0.081(3) 0.049(2) 0.057(3) 0.009(2) 0.029(2) 0.020(2)
C02F 0.044(2) 0.080(3) 0.051(3) 0.011(2) 0.0087(19) 0.019(2)
C02G 0.068(3) 0.050(2) 0.041(2) 0.0123(18) 0.025(2) 0.006(2)
C02H 0.055(3) 0.055(3) 0.073(3) 0.002(2) 0.023(2) 0.007(2)
C02I 0.063(3) 0.069(3) 0.055(3) 0.015(2) 0.023(2) 0.025(2)
C02J 0.060(2) 0.058(2) 0.042(2) 0.0146(18) 0.0264(19) 0.005(2)
C02K 0.086(4) 0.047(2) 0.057(3) 0.004(2) 0.029(3) 0.017(2)
C02L 0.080(3) 0.048(2) 0.043(2) 0.0007(19) 0.020(2) 0.011(2)
C02M 0.056(3) 0.124(5) 0.055(3) 0.036(3) 0.018(2) 0.018(3)
C02N 0.055(3) 0.065(3) 0.074(3) -0.013(3) 0.027(3) 0.002(2)
C02P 0.080(3) 0.068(3) 0.0262(18) 0.0089(18) 0.0146(19) 0.002(2)
C02Q 0.080(3) 0.053(2) 0.034(2) 0.0126(18) 0.013(2) 0.009(2)
C02R 0.060(3) 0.074(3) 0.063(3) 0.001(3) 0.026(2) 0.013(2)
C02T 0.073(3) 0.051(3) 0.063(3) 0.009(2) 0.009(3) 0.001(2)
C02U 0.058(3) 0.091(4) 0.060(3) 0.032(3) 0.015(2) 0.025(3)
C02V 0.109(5) 0.051(3) 0.057(3) 0.011(2) 0.024(3) -0.002(3)
C02X 0.064(3) 0.081(4) 0.071(4) -0.014(3) 0.028(3) 0.017(3)
C02Y 0.087(4) 0.064(3) 0.086(4) 0.027(3) 0.035(3) 0.036(3)
C02Z 0.079(4) 0.060(3) 0.067(3) 0.015(2) 0.021(3) 0.028(3)
C031 0.099(5) 0.074(4) 0.074(4) 0.018(3) 0.039(3) 0.037(3)
C034 0.119(5) 0.071(4) 0.062(3) 0.002(3) 0.036(3) 0.041(4)
P1_1 0.0357(19) 0.0443(17) 0.0437(19) -0.0012(13) 0.0110(16) 0.0136(14)
C2_1 0.034(3) 0.040(4) 0.035(4) 0.002(3) 0.012(3) 0.007(3)
C3_1 0.036(4) 0.039(4) 0.037(4) 0.002(4) 0.013(3) 0.008(4)
C4_1 0.038(4) 0.052(4) 0.051(4) 0.005(3) 0.014(3) 0.012(3)
C5_1 0.043(5) 0.061(5) 0.056(5) -0.001(4) 0.005(4) 0.017(4)
C6_1 0.053(3) 0.038(3) 0.035(3) 0.008(3) 0.019(3) 0.014(3)
C7_1 0.062(4) 0.037(4) 0.040(4) 0.006(3) 0.018(3) 0.015(3)
F8_1 0.040(5) 0.042(4) 0.041(4) 0.005(4) 0.022(4) 0.011(4)
F9_1 0.052(4) 0.050(4) 0.049(4) 0.004(4) 0.016(3) 0.018(3)
F10_1 0.044(5) 0.053(5) 0.043(4) 0.012(4) 0.010(4) 0.008(4)
F11_1 0.037(4) 0.034(4) 0.027(4) 0.002(3) 0.014(3) 0.006(3)
F12_1 0.033(3) 0.040(4) 0.037(3) 0.001(3) 0.017(3) 0.008(3)
F13_1 0.036(4) 0.037(5) 0.038(5) 0.004(4) 0.006(4) 0.018(4)
F14_1 0.043(4) 0.043(5) 0.042(6) 0.005(5) 0.013(5) 0.005(3)
F15_1 0.052(5) 0.036(4) 0.040(5) 0.008(3) 0.010(4) 0.021(4)
F16_1 0.043(4) 0.050(5) 0.062(6) 0.017(4) 0.016(4) 0.001(3)
F17_1 0.048(4) 0.067(6) 0.073(5) 0.008(5) 0.029(4) 0.011(4)
F18_1 0.046(6) 0.062(6) 0.058(8) -0.014(7) 0.002(6) 0.014(5)
F19_1 0.044(5) 0.077(7) 0.069(7) 0.003(5) 0.007(4) 0.009(5)
F20_1 0.056(7) 0.067(7) 0.056(7) 0.004(5) -0.005(5) 0.020(5)
F21_1 0.045(4) 0.038(4) 0.044(4) 0.004(3) 0.015(3) 0.006(3)
F22_1 0.082(5) 0.045(5) 0.041(4) 0.007(3) 0.036(4) 0.008(4)
F23_1 0.063(5) 0.042(4) 0.047(4) 0.002(3) 0.026(4) 0.017(4)
F24_1 0.057(3) 0.029(3) 0.034(3) 0.009(3) 0.014(3) 0.015(3)
F25_1 0.097(7) 0.056(6) 0.044(5) 0.007(4) 0.013(5) 0.034(5)
P1_2 0.0349(9) 0.0409(7) 0.0336(8) 0.0055(6) 0.0169(7) 0.0113(6)
C2_2 0.035(2) 0.049(3) 0.039(3) -0.005(2) 0.0121(19) 0.015(2)
C3_2 0.045(3) 0.052(4) 0.039(3) -0.004(2) 0.006(2) 0.017(3)
C4_2 0.036(2) 0.048(3) 0.038(2) 0.007(2) 0.0165(19) 0.014(2)
C5_2 0.038(3) 0.057(3) 0.042(3) 0.005(2) 0.013(2) 0.014(2)
C6_2 0.044(2) 0.047(2) 0.038(2) 0.0147(18) 0.0215(18) 0.0130(18)
C7_2 0.051(3) 0.049(3) 0.041(2) 0.013(2) 0.022(2) 0.008(2)
F8_2 0.038(2) 0.0415(18) 0.0314(19) 0.0062(15) 0.0144(15) 0.0137(18)
F9_2 0.0354(16) 0.051(2) 0.0387(18) 0.0048(17) 0.0137(14) 0.0096(14)
F10_2 0.040(2) 0.056(2) 0.032(2) 0.0065(17) 0.0163(16) 0.0098(18)
F11_2 0.053(3) 0.069(4) 0.053(4) -0.022(3) -0.006(2) 0.030(3)
F12_2 0.0403(17) 0.072(3) 0.0432(19) -0.0011(19) 0.0186(14) 0.0217(18)
F13_2 0.066(5) 0.066(6) 0.034(3) -0.007(4) 0.008(3) -0.004(4)
F14_2 0.057(3) 0.053(3) 0.049(4) 0.006(3) 0.012(3) 0.0118(19)
F15_2 0.048(3) 0.102(5) 0.048(3) -0.016(3) 0.005(2) 0.028(3)
F16_2 0.0445(18) 0.046(2) 0.041(2) 0.0064(16) 0.0137(16) 0.0110(16)
F17_2 0.0414(17) 0.053(2) 0.0470(18) 0.0128(16) 0.0242(15) 0.0198(16)
F18_2 0.043(3) 0.064(4) 0.042(3) -0.003(3) 0.009(3) 0.015(2)
F19_2 0.036(2) 0.079(3) 0.053(3) 0.004(2) 0.0094(18) 0.007(2)
F20_2 0.049(3) 0.069(3) 0.041(3) 0.014(2) 0.005(2) 0.012(2)
F21_2 0.059(2) 0.046(2) 0.046(2) 0.0145(16) 0.0337(18) 0.0188(18)
F22_2 0.0415(17) 0.052(2) 0.0486(19) 0.0196(16) 0.0163(14) 0.0142(14)
F23_2 0.070(3) 0.099(5) 0.049(3) -0.002(4) 0.022(2) -0.004(4)
F24_2 0.0540(19) 0.057(2) 0.0401(18) 0.0119(16) 0.0254(15) 0.0025(16)
F25_2 0.065(2) 0.049(2) 0.056(3) 0.018(2) 0.027(2) 0.0137(19)
C1_10 0.044(3) 0.049(3) 0.041(3) 0.014(2) 0.022(3) 0.011(3)
Cl2_10 0.083(2) 0.081(2) 0.0521(12) 0.0067(13) 0.0015(14) -0.0148(17)
Cl3_10 0.088(2) 0.0499(13) 0.076(2) 0.0219(12) 0.0357(18) 0.0183(13)
Cl4_10 0.0483(13) 0.079(2) 0.061(2) 0.0241(16) 0.0223(14) 0.0192(14)
C1_11 0.078(8) 0.085(9) 0.042(8) 0.001(7) 0.032(7) 0.002(7)
Cl2_11 0.078(7) 0.077(7) 0.045(6) -0.019(4) 0.033(5) -0.016(5)
Cl3_11 0.100(9) 0.076(6) 0.065(6) 0.018(5) 0.037(6) 0.023(6)
Cl4_11 0.061(5) 0.111(11) 0.042(4) 0.006(7) 0.010(3) 0.007(7)
P1_5 0.0152(11) 0.0214(12) 0.0111(11) 0.0015(7) 0.0040(7) 0.0042(7)
C2_5 0.031(3) 0.027(3) 0.016(2) 0.001(2) 0.012(2) 0.011(2)
C3_5 0.051(3) 0.020(3) 0.030(3) 0.000(2) 0.020(3) 0.011(3)
C4_5 0.019(2) 0.026(3) 0.014(2) 0.009(2) 0.0067(19) 0.003(2)
C5_5 0.021(3) 0.026(3) 0.026(3) 0.014(2) 0.014(2) 0.001(2)
C6_5 0.026(3) 0.030(3) 0.019(3) -0.001(2) 0.015(2) 0.002(2)
C7_5 0.028(3) 0.036(3) 0.018(3) 0.000(2) 0.017(2) -0.005(2)
F8_5 0.027(2) 0.025(2) 0.017(2) 0.0117(17) 0.0124(19) -0.0008(17)
F9_5 0.020(2) 0.030(2) 0.024(2) -0.0056(19) 0.0128(18) 0.0016(17)
F10_5 0.026(3) 0.035(3) 0.023(3) 0.004(2) 0.011(2) 0.015(2)
F11_5 0.043(3) 0.047(3) 0.014(2) -0.006(2) -0.001(2) 0.015(2)
F12_5 0.049(3) 0.039(3) 0.025(3) 0.010(2) 0.027(2) 0.017(2)
F13_5 0.050(3) 0.023(3) 0.051(4) 0.000(2) 0.026(3) -0.001(2)
F14_5 0.081(5) 0.034(3) 0.053(4) -0.015(3) 0.039(3) 0.013(3)
F15_5 0.055(3) 0.028(3) 0.058(4) 0.019(3) 0.028(3) 0.022(2)
F16_5 0.028(2) 0.033(3) 0.016(2) 0.0068(19) 0.0037(19) -0.006(2)
F17_5 0.017(2) 0.033(2) 0.033(3) 0.0195(19) 0.0123(18) 0.0103(17)
F18_5 0.044(3) 0.023(2) 0.039(3) 0.014(2) 0.029(2) 0.0097(19)
F19_5 0.047(3) 0.035(3) 0.024(3) 0.015(2) 0.023(2) 0.012(2)
F20_5 0.022(3) 0.044(3) 0.058(4) 0.021(3) 0.015(2) -0.007(2)
F21_5 0.029(3) 0.042(3) 0.036(3) 0.007(3) 0.012(2) 0.015(2)
F22_5 0.030(2) 0.023(2) 0.015(2) 0.0005(16) 0.0139(17) -0.0005(17)
F23_5 0.048(3) 0.035(3) 0.022(2) 0.0000(19) 0.026(2) -0.011(2)
F24_5 0.048(3) 0.039(3) 0.031(3) -0.001(2) 0.032(2) 0.004(2)
F25_5 0.034(3) 0.044(3) 0.018(2) 0.006(2) 0.0074(19) 0.000(2)
P1_6 0.123(4) 0.198(5) 0.098(3) 0.064(3) 0.040(3) 0.062(3)
C2_6 0.155(6) 0.223(7) 0.117(5) 0.058(5) 0.041(4) 0.050(5)
C3_6 0.172(7) 0.231(8) 0.123(6) 0.057(6) 0.041(6) 0.034(6)
C4_6 0.163(5) 0.208(6) 0.104(5) 0.057(5) 0.028(5) 0.074(5)
C5_6 0.181(7) 0.209(7) 0.111(6) 0.063(6) 0.019(6) 0.062(6)
C6_6 0.151(6) 0.201(6) 0.124(5) 0.035(5) 0.018(5) 0.034(5)
C7_6 0.161(7) 0.201(8) 0.138(6) 0.030(6) 0.016(6) 0.017(6)
F8_6 0.186(9) 0.216(10) 0.104(7) 0.030(7) -0.016(7) 0.047(7)
F9_6 0.145(7) 0.214(10) 0.156(9) 0.065(7) 0.038(7) 0.038(7)
F10_6 0.112(7) 0.240(9) 0.104(7) 0.084(6) 0.021(5) 0.071(7)
F11_6 0.187(9) 0.245(11) 0.134(9) 0.026(9) 0.011(8) 0.042(9)
F12_6 0.186(9) 0.214(10) 0.109(8) 0.067(7) 0.079(7) 0.080(8)
F13_6 0.187(10) 0.217(11) 0.116(9) 0.040(8) 0.038(8) -0.005(9)
F14_6 0.196(11) 0.266(11) 0.134(8) 0.039(9) 0.041(8) 0.009(10)
F15_6 0.180(9) 0.258(12) 0.142(9) 0.076(9) 0.054(8) 0.067(9)
F16_6 0.223(10) 0.206(10) 0.088(6) 0.051(7) 0.014(7) 0.084(8)
F17_6 0.210(9) 0.236(10) 0.144(9) 0.050(8) 0.041(8) 0.123(8)
F18_6 0.219(9) 0.205(9) 0.141(8) 0.045(7) 0.020(8) 0.058(8)
F19_6 0.237(10) 0.189(9) 0.101(6) 0.079(6) 0.012(7) 0.025(8)
F20_6 0.169(8) 0.224(11) 0.152(10) 0.086(9) 0.007(8) 0.047(8)
F21_6 0.165(8) 0.220(10) 0.093(7) -0.045(7) -0.022(7) 0.060(7)
F22_6 0.209(10) 0.173(9) 0.165(10) 0.040(8) -0.021(9) 0.011(8)
F23_6 0.222(11) 0.219(10) 0.175(10) 0.035(9) 0.035(9) -0.033(9)
F24_6 0.183(10) 0.209(10) 0.130(9) 0.020(8) 0.039(8) 0.024(8)
F25_6 0.159(8) 0.191(10) 0.161(10) 0.029(8) -0.025(8) 0.023(8)

loop_
_atom_type_symbol
_atom_type_description
_atom_type_scat_dispersion_real
_atom_type_scat_dispersion_imag
_atom_type_scat_source
C C 0.0181 0.0091 'International Tables Vol C Tables 4.2.6.8 and 6.1.1.4'
H H 0.0000 0.0000 'International Tables Vol C Tables 4.2.6.8 and 6.1.1.4'
N N 0.0311 0.0180 'International Tables Vol C Tables 4.2.6.8 and 6.1.1.4'
F F 0.0727 0.0534 'International Tables Vol C Tables 4.2.6.8 and 6.1.1.4'
P P 0.2955 0.4335 'International Tables Vol C Tables 4.2.6.8 and 6.1.1.4'
Cu Cu -1.9646 0.5888 'International Tables Vol C Tables 4.2.6.8 and 6.1.1.4'
Cl Cl 0.3639 0.7018 'International Tables Vol C Tables 4.2.6.8 and 6.1.1.4'

loop_
_geom_angle_atom_site_label_1
_geom_angle_atom_site_label_2
_geom_angle_atom_site_label_3
_geom_angle
_geom_angle_site_symmetry_1
_geom_angle_site_symmetry_3
_geom_angle_publ_flag
C018 Cu01 N00K 177.19(15) . . ?
Cu02 N1 H1A 109.5 . . ?
Cu02 N1 H1B 109.5 . . ?
H1A N1 H1B 109.5 . . ?
Cu02 N1 H1C 109.5 . . ?
H1A N1 H1C 109.5 . . ?
H1B N1 H1C 109.5 . . ?
C01R Cu02 N1 177.78(18) . . ?
C01R N00G C022 111.1(3) . . ?
C01R N00G C01N 123.4(3) . . ?
C022 N00G C01N 125.5(3) . . ?
C018 N00H C01S 111.1(3) . . ?
C018 N00H C01A 123.3(3) . . ?
C01S N00H C01A 125.6(3) . . ?
C01R N00J C01T 111.4(3) . . ?
C01R N00J C11 122.2(3) . . ?
C01T N00J C11 126.2(3) . . ?
Cu01 N00K H00A 109.5 . . ?
Cu01 N00K H00B 109.5 . . ?
H00A N00K H00B 109.5 . . ?
Cu01 N00K H00C 109.5 . . ?
H00A N00K H00C 109.5 . . ?
H00B N00K H00C 109.5 . . ?
C018 N00M C01I 111.9(3) . . ?
C018 N00M C01E 123.9(3) . . ?
C01I N00M C01E 124.2(3) . . ?
C01B C11 C01F 123.4(4) . . ?
C01B C11 N00J 117.8(3) . . ?
C01F C11 N00J 118.9(4) . . ?
N00M C018 N00H 104.1(3) . . ?
N00M C018 Cu01 129.0(2) . . ?
N00H C018 Cu01 126.8(3) . . ?
C01V C01A C021 123.2(4) . . ?
C01V C01A N00H 118.9(3) . . ?
C021 C01A N00H 117.9(3) . . ?
C01J C01B C11 117.1(4) . . ?
C01J C01B C01Z 120.3(4) . . ?
C11 C01B C01Z 122.6(4) . . ?
C01P C01E C01H 124.0(3) . . ?
C01P C01E N00M 118.3(3) . . ?
C01H C01E N00M 117.6(3) . . ?
C01O C01F C11 116.5(4) . . ?
C01O C01F C026 121.2(4) . . ?
C11 C01F C026 122.3(4) . . ?
C01W C01H C01E 116.8(4) . . ?
C01W C01H C020 120.1(4) . . ?
C01E C01H C020 123.1(3) . . ?
C01S C01I N00M 106.3(3) . . ?
C01S C01I H01I 126.8 . . ?
N00M C01I H01I 126.8 . . ?
C01B C01J C01Q 120.4(4) . . ?
C01B C01J H01J 119.8 . . ?
C01Q C01J H01J 119.8 . . ?
C01U C01N C01Y 123.6(3) . . ?
C01U C01N N00G 118.3(3) . . ?
C01Y C01N N00G 118.1(3) . . ?
C01Q C01O C01F 121.7(4) . . ?
C01Q C01O H01O 119.2 . . ?
C01F C01O H01O 119.2 . . ?
C01E C01P C023 116.3(4) . . ?
C01E C01P C025 123.1(3) . . ?
C023 C01P C025 120.6(4) . . ?
C01O C01Q C01J 120.8(4) . . ?
C01O C01Q H01Q 119.6 . . ?
C01J C01Q H01Q 119.6 . . ?
N00G C01R N00J 104.3(3) . . ?
N00G C01R Cu02 130.1(3) . . ?
N00J C01R Cu02 125.6(3) . . ?
C01I C01S N00H 106.6(3) . . ?
C01I C01S H01S 126.7 . . ?
N00H C01S H01S 126.7 . . ?
C022 C01T N00J 106.3(3) . . ?
C022 C01T H01T 126.9 . . ?
N00J C01T H01T 126.9 . . ?
C01N C01U C02G 117.2(4) . . ?
C01N C01U C024 122.8(4) . . ?
C02G C01U C024 120.0(4) . . ?
C01A C01V C02Q 118.0(4) . . ?
C01A C01V C027 122.0(3) . . ?
C02Q C01V C027 120.0(4) . . ?
C01X C01W C01H 120.8(4) . . ?
C01X C01W H01W 119.6 . . ?
C01H C01W H01W 119.6 . . ?
C01W C01X C023 121.3(4) . . ?
C01W C01X H01X 119.4 . . ?
C023 C01X H01X 119.4 . . ?
C02A C01Y C01N 116.9(4) . . ?
C02A C01Y C02C 120.3(4) . . ?
C01N C01Y C02C 122.8(3) . . ?
C01B C01Z C02X 112.5(4) . . ?
C01B C01Z C02F 109.6(3) . . ?
C02X C01Z C02F 110.6(4) . . ?
C01B C01Z H01Z 108.0 . . ?
C02X C01Z H01Z 108.0 . . ?
C02F C01Z H01Z 108.0 . . ?
C01H C020 C02I 110.9(4) . . ?
C01H C020 C02H 111.0(4) . . ?
C02I C020 C02H 110.5(4) . . ?
C01H C020 H020 108.1 . . ?
C02I C020 H020 108.1 . . ?
C02H C020 H020 108.1 . . ?
C01A C021 C02B 116.5(4) . . ?
C01A C021 C02L 122.9(4) . . ?
C02B C021 C02L 120.5(4) . . ?
C01T C022 N00G 106.9(3) . . ?
C01T C022 H022 126.6 . . ?
N00G C022 H022 126.6 . . ?
C01X C023 C01P 120.7(4) . . ?
C01X C023 H023 119.6 . . ?
C01P C023 H023 119.6 . . ?
C01U C024 C02R 111.2(4) . . ?
C01U C024 C02E 110.7(4) . . ?
C02R C024 C02E 111.1(4) . . ?
C01U C024 H024 107.9 . . ?
C02R C024 H024 107.9 . . ?
C02E C024 H024 107.9 . . ?
C01P C025 C02N 109.8(3) . . ?
C01P C025 C02Y 111.7(4) . . ?
C02N C025 C02Y 111.7(5) . . ?
C01P C025 H025 107.8 . . ?
C02N C025 H025 107.8 . . ?
C02Y C025 H025 107.8 . . ?
C031 C026 C01F 112.4(4) . . ?
C031 C026 C02U 110.3(4) . . ?
C01F C026 C02U 110.1(4) . . ?
C031 C026 H026 108.0 . . ?
C01F C026 H026 108.0 . . ?
C02U C026 H026 108.0 . . ?
C02T C027 C01V 112.9(4) . . ?
C02T C027 C02K 111.0(4) . . ?
C01V C027 C02K 110.0(4) . . ?
C02T C027 H027 107.6 . . ?
C01V C027 H027 107.6 . . ?
C02K C027 H027 107.6 . . ?
C02J C02A C01Y 120.9(4) . . ?
C02J C02A H02A 119.6 . . ?
C01Y C02A H02A 119.6 . . ?
C02P C02B C021 121.4(4) . . ?
C02P C02B H02B 119.3 . . ?
C021 C02B H02B 119.3 . . ?
C02Z C02C C01Y 110.6(4) . . ?
C02Z C02C C02M 111.6(5) . . ?
C01Y C02C C02M 111.7(4) . . ?
C02Z C02C H02C 107.6 . . ?
C01Y C02C H02C 107.6 . . ?
C02M C02C H02C 107.6 . . ?
C024 C02E H02D 109.5 . . ?
C024 C02E H02E 109.5 . . ?
H02D C02E H02E 109.5 . . ?
C024 C02E H02F 109.5 . . ?
H02D C02E H02F 109.5 . . ?
H02E C02E H02F 109.5 . . ?
C01Z C02F H02G 109.5 . . ?
C01Z C02F H02H 109.5 . . ?
H02G C02F H02H 109.5 . . ?
C01Z C02F H02I 109.5 . . ?
H02G C02F H02I 109.5 . . ?
H02H C02F H02I 109.5 . . ?
C02J C02G C01U 120.7(4) . . ?
C02J C02G H02J 119.7 . . ?
C01U C02G H02J 119.7 . . ?
C020 C02H H02K 109.5 . . ?
C020 C02H H02L 109.5 . . ?
H02K C02H H02L 109.5 . . ?
C020 C02H H02M 109.5 . . ?
H02K C02H H02M 109.5 . . ?
H02L C02H H02M 109.5 . . ?
C020 C02I H02N 109.5 . . ?
C020 C02I H02O 109.5 . . ?
H02N C02I H02O 109.5 . . ?
C020 C02I H02P 109.5 . . ?
H02N C02I H02P 109.5 . . ?
H02O C02I H02P 109.5 . . ?
C02G C02J C02A 120.7(4) . . ?
C02G C02J H02Q 119.6 . . ?
C02A C02J H02Q 119.6 . . ?
C027 C02K H02R 109.5 . . ?
C027 C02K H02S 109.5 . . ?
H02R C02K H02S 109.5 . . ?
C027 C02K H02T 109.5 . . ?
H02R C02K H02T 109.5 . . ?
H02S C02K H02T 109.5 . . ?
C021 C02L C02V 111.3(5) . . ?
C021 C02L C034 111.4(4) . . ?
C02V C02L C034 111.4(5) . . ?
C021 C02L H02U 107.5 . . ?
C02V C02L H02U 107.5 . . ?
C034 C02L H02U 107.5 . . ?
C02C C02M H02V 109.5 . . ?
C02C C02M H02W 109.5 . . ?
H02V C02M H02W 109.5 . . ?
C02C C02M H02X 109.5 . . ?
H02V C02M H02X 109.5 . . ?
H02W C02M H02X 109.5 . . ?
C025 C02N H02Y 109.5 . . ?
C025 C02N H02Z 109.5 . . ?
H02Y C02N H02Z 109.5 . . ?
C025 C02N H010 109.5 . . ?
H02Y C02N H010 109.5 . . ?
H02Z C02N H010 109.5 . . ?
C02B C02P C02Q 120.9(4) . . ?
C02B C02P H011 119.6 . . ?
C02Q C02P H011 119.6 . . ?
C01V C02Q C02P 119.9(4) . . ?
C01V C02Q H012 120.0 . . ?
C02P C02Q H012 120.0 . . ?
C024 C02R H013 109.5 . . ?
C024 C02R H014 109.5 . . ?
H013 C02R H014 109.5 . . ?
C024 C02R H015 109.5 . . ?
H013 C02R H015 109.5 . . ?
H014 C02R H015 109.5 . . ?
C027 C02T H016 109.5 . . ?
C027 C02T H017 109.5 . . ?
H016 C02T H017 109.5 . . ?
C027 C02T H018 109.5 . . ?
H016 C02T H018 109.5 . . ?
H017 C02T H018 109.5 . . ?
C026 C02U H019 109.5 . . ?
C026 C02U H01A 109.5 . . ?
H019 C02U H01A 109.5 . . ?
C026 C02U H01B 109.5 . . ?
H019 C02U H01B 109.5 . . ?
H01A C02U H01B 109.5 . . ?
C02L C02V H01C 109.5 . . ?
C02L C02V H01D 109.5 . . ?
H01C C02V H01D 109.5 . . ?
C02L C02V H01E 109.5 . . ?
H01C C02V H01E 109.5 . . ?
H01D C02V H01E 109.5 . . ?
C01Z C02X H01F 109.5 . . ?
C01Z C02X H01G 109.5 . . ?
H01F C02X H01G 109.5 . . ?
C01Z C02X H01H 109.5 . . ?
H01F C02X H01H 109.5 . . ?
H01G C02X H01H 109.5 . . ?
C025 C02Y H01K 109.5 . . ?
C025 C02Y H01M 109.5 . . ?
H01K C02Y H01M 109.5 . . ?
C025 C02Y H01N 109.5 . . ?
H01K C02Y H01N 109.5 . . ?
H01M C02Y H01N 109.5 . . ?
C02C C02Z H01P 109.5 . . ?
C02C C02Z H01R 109.5 . . ?
H01P C02Z H01R 109.5 . . ?
C02C C02Z H01U 109.5 . . ?
H01P C02Z H01U 109.5 . . ?
H01R C02Z H01U 109.5 . . ?
C026 C031 H03A 109.5 . . ?
C026 C031 H03B 109.5 . . ?
H03A C031 H03B 109.5 . . ?
C026 C031 H03C 109.5 . . ?
H03A C031 H03C 109.5 . . ?
H03B C031 H03C 109.5 . . ?
C02L C034 H03D 109.5 . . ?
C02L C034 H03E 109.5 . . ?
H03D C034 H03E 109.5 . . ?
C02L C034 H03F 109.5 . . ?
H03D C034 H03F 109.5 . . ?
H03E C034 H03F 109.5 . . ?
F9_1 P1_1 F8_1 95.3(5) . . ?
F9_1 P1_1 F10_1 88.8(5) . . ?
F8_1 P1_1 F10_1 175.2(6) . . ?
F9_1 P1_1 C4_1 86.1(6) . . ?
F8_1 P1_1 C4_1 90.2(7) . . ?
F10_1 P1_1 C4_1 92.4(7) . . ?
F9_1 P1_1 C6_1 85.2(5) . . ?
F8_1 P1_1 C6_1 87.5(6) . . ?
F10_1 P1_1 C6_1 90.5(6) . . ?
C4_1 P1_1 C6_1 170.9(7) . . ?
F9_1 P1_1 C2_1 174.1(7) . . ?
F8_1 P1_1 C2_1 90.2(7) . . ?
F10_1 P1_1 C2_1 85.5(7) . . ?
C4_1 P1_1 C2_1 95.9(7) . . ?
C6_1 P1_1 C2_1 93.0(7) . . ?
F12_1 C2_1 C3_1 105.9(13) . . ?
F12_1 C2_1 F11_1 127.4(14) . . ?
C3_1 C2_1 F11_1 81.6(12) . . ?
F12_1 C2_1 P1_1 108.8(10) . . ?
C3_1 C2_1 P1_1 125.3(13) . . ?
F11_1 C2_1 P1_1 107.6(11) . . ?
F14_1 C3_1 F13_1 102.1(19) . . ?
F14_1 C3_1 C2_1 115.5(16) . . ?
F13_1 C3_1 C2_1 130.0(18) . . ?
F14_1 C3_1 F15_1 76.0(14) . . ?
F13_1 C3_1 F15_1 87.7(14) . . ?
C2_1 C3_1 F15_1 131.1(15) . . ?
F16_1 C4_1 F17_1 102.5(14) . . ?
F16_1 C4_1 C5_1 107.5(15) . . ?
F17_1 C4_1 C5_1 107.0(14) . . ?
F16_1 C4_1 P1_1 113.2(11) . . ?
F17_1 C4_1 P1_1 108.6(12) . . ?
C5_1 C4_1 P1_1 116.9(13) . . ?
F18_1 C5_1 F20_1 116(2) . . ?
F18_1 C5_1 F19_1 104.2(18) . . ?
F20_1 C5_1 F19_1 105.0(16) . . ?
F18_1 C5_1 C4_1 112.6(16) . . ?
F20_1 C5_1 C4_1 113.3(17) . . ?
F19_1 C5_1 C4_1 104.6(17) . . ?
F21_1 C6_1 F22_1 105.2(11) . . ?
F21_1 C6_1 C7_1 103.9(11) . . ?
F22_1 C6_1 C7_1 103.4(11) . . ?
F21_1 C6_1 F24_1 68.9(8) . . ?
F22_1 C6_1 F24_1 91.2(10) . . ?
C7_1 C6_1 F24_1 41.7(9) . . ?
F21_1 C6_1 P1_1 111.9(9) . . ?
F22_1 C6_1 P1_1 114.4(9) . . ?
C7_1 C6_1 P1_1 116.7(10) . . ?
F24_1 C6_1 P1_1 152.0(10) . . ?
F24_1 C7_1 F23_1 105.4(15) . . ?
F24_1 C7_1 F25_1 129.6(17) . . ?
F23_1 C7_1 F25_1 111.5(13) . . ?
F24_1 C7_1 C6_1 81.2(11) . . ?
F23_1 C7_1 C6_1 113.8(12) . . ?
F25_1 C7_1 C6_1 112.1(12) . . ?
C7_1 F24_1 C6_1 57.1(10) . . ?
F9_2 P1_2 F8_2 90.4(2) . . ?
F9_2 P1_2 F10_2 91.9(2) . . ?
F8_2 P1_2 F10_2 177.8(3) . . ?
F9_2 P1_2 C2_2 84.9(3) . . ?
F8_2 P1_2 C2_2 92.3(3) . . ?
F10_2 P1_2 C2_2 88.0(3) . . ?
F9_2 P1_2 C4_2 176.3(3) . . ?
F8_2 P1_2 C4_2 86.0(3) . . ?
F10_2 P1_2 C4_2 91.8(3) . . ?
C2_2 P1_2 C4_2 94.8(3) . . ?
F9_2 P1_2 C6_2 87.2(2) . . ?
F8_2 P1_2 C6_2 91.6(2) . . ?
F10_2 P1_2 C6_2 88.4(2) . . ?
C2_2 P1_2 C6_2 171.2(3) . . ?
C4_2 P1_2 C6_2 93.4(3) . . ?
F11_2 C2_2 F12_2 92.4(6) . . ?
F11_2 C2_2 C3_2 117.9(7) . . ?
F12_2 C2_2 C3_2 105.5(6) . . ?
F11_2 C2_2 P1_2 110.5(6) . . ?
F12_2 C2_2 P1_2 108.6(5) . . ?
C3_2 C2_2 P1_2 118.2(5) . . ?
F15_2 C3_2 F14_2 125.5(10) . . ?
F15_2 C3_2 F13_2 108.6(10) . . ?
F14_2 C3_2 F13_2 107.7(10) . . ?
F15_2 C3_2 C2_2 97.7(7) . . ?
F14_2 C3_2 C2_2 112.2(7) . . ?
F13_2 C3_2 C2_2 102.8(8) . . ?
F16_2 C4_2 F17_2 105.0(5) . . ?
F16_2 C4_2 C5_2 105.0(6) . . ?
F17_2 C4_2 C5_2 103.9(5) . . ?
F16_2 C4_2 P1_2 109.9(4) . . ?
F17_2 C4_2 P1_2 108.7(5) . . ?
C5_2 C4_2 P1_2 122.8(4) . . ?
F18_2 C5_2 F19_2 108.1(7) . . ?
F18_2 C5_2 F20_2 108.8(7) . . ?
F19_2 C5_2 F20_2 106.8(6) . . ?
F18_2 C5_2 C4_2 112.5(6) . . ?
F19_2 C5_2 C4_2 109.0(6) . . ?
F20_2 C5_2 C4_2 111.4(6) . . ?
F22_2 C6_2 F21_2 106.9(4) . . ?
F22_2 C6_2 C7_2 104.5(5) . . ?
F21_2 C6_2 C7_2 102.9(5) . . ?
F22_2 C6_2 P1_2 111.1(4) . . ?
F21_2 C6_2 P1_2 112.8(4) . . ?
C7_2 C6_2 P1_2 117.7(4) . . ?
F25_2 C7_2 F23_2 94.2(6) . . ?
F25_2 C7_2 F24_2 106.8(5) . . ?
F23_2 C7_2 F24_2 110.6(7) . . ?
F25_2 C7_2 C6_2 109.1(5) . . ?
F23_2 C7_2 C6_2 122.0(7) . . ?
F24_2 C7_2 C6_2 111.8(5) . . ?
Cl2_10 C1_10 Cl3_10 110.6(8) . . ?
Cl2_10 C1_10 Cl4_10 110.0(9) . . ?
Cl3_10 C1_10 Cl4_10 109.6(8) . . ?
Cl2_10 C1_10 H1_10 108.9 . . ?
Cl3_10 C1_10 H1_10 108.9 . . ?
Cl4_10 C1_10 H1_10 108.9 . . ?
Cl4_11 C1_11 Cl3_11 121(5) . . ?
Cl4_11 C1_11 Cl2_11 112(5) . . ?
Cl3_11 C1_11 Cl2_11 105(4) . . ?
Cl4_11 C1_11 H1_11 106.0 . . ?
Cl3_11 C1_11 H1_11 106.0 . . ?
Cl2_11 C1_11 H1_11 106.0 . . ?
F10_5 P1_5 F9_5 92.4(3) . . ?
F10_5 P1_5 F8_5 177.4(3) . . ?
F9_5 P1_5 F8_5 89.8(3) . . ?
F10_5 P1_5 C2_5 88.8(3) . . ?
F9_5 P1_5 C2_5 84.6(3) . . ?
F8_5 P1_5 C2_5 92.7(3) . . ?
F10_5 P1_5 C4_5 91.8(3) . . ?
F9_5 P1_5 C4_5 175.8(3) . . ?
F8_5 P1_5 C4_5 86.0(3) . . ?
C2_5 P1_5 C4_5 96.2(3) . . ?
F10_5 P1_5 C6_5 87.6(3) . . ?
F9_5 P1_5 C6_5 83.6(3) . . ?
F8_5 P1_5 C6_5 91.2(3) . . ?
C2_5 P1_5 C6_5 167.5(3) . . ?
C4_5 P1_5 C6_5 95.9(3) . . ?
F11_5 C2_5 F12_5 103.0(6) . . ?
F11_5 C2_5 C3_5 104.3(6) . . ?
F12_5 C2_5 C3_5 106.7(6) . . ?
F11_5 C2_5 P1_5 107.2(4) . . ?
F12_5 C2_5 P1_5 113.4(5) . . ?
C3_5 C2_5 P1_5 120.5(5) . . ?
F13_5 C3_5 F14_5 110.9(8) . . ?
F13_5 C3_5 F15_5 106.9(7) . . ?
F14_5 C3_5 F15_5 104.6(7) . . ?
F13_5 C3_5 C2_5 113.6(6) . . ?
F14_5 C3_5 C2_5 110.1(7) . . ?
F15_5 C3_5 C2_5 110.3(7) . . ?
F17_5 C4_5 F16_5 104.7(6) . . ?
F17_5 C4_5 C5_5 104.6(5) . . ?
F16_5 C4_5 C5_5 105.1(5) . . ?
F17_5 C4_5 P1_5 107.9(4) . . ?
F16_5 C4_5 P1_5 109.7(4) . . ?
C5_5 C4_5 P1_5 123.4(5) . . ?
F19_5 C5_5 F20_5 108.6(6) . . ?
F19_5 C5_5 F18_5 108.8(6) . . ?
F20_5 C5_5 F18_5 103.4(6) . . ?
F19_5 C5_5 C4_5 113.3(6) . . ?
F20_5 C5_5 C4_5 111.8(6) . . ?
F18_5 C5_5 C4_5 110.5(5) . . ?
F22_5 C6_5 F21_5 103.2(6) . . ?
F22_5 C6_5 C7_5 105.7(6) . . ?
F21_5 C6_5 C7_5 108.4(6) . . ?
F22_5 C6_5 P1_5 111.4(4) . . ?
F21_5 C6_5 P1_5 107.3(5) . . ?
C7_5 C6_5 P1_5 119.6(5) . . ?
F25_5 C7_5 F23_5 111.4(7) . . ?
F25_5 C7_5 F24_5 109.2(7) . . ?
F23_5 C7_5 F24_5 103.9(6) . . ?
F25_5 C7_5 C6_5 113.5(6) . . ?
F23_5 C7_5 C6_5 109.7(6) . . ?
F24_5 C7_5 C6_5 108.7(6) . . ?
F10_6 P1_6 F8_6 166.8(10) . . ?
F10_6 P1_6 F9_6 84.9(8) . . ?
F8_6 P1_6 F9_6 83.7(8) . . ?
F10_6 P1_6 C4_6 103.5(8) . . ?
F8_6 P1_6 C4_6 87.6(8) . . ?
F9_6 P1_6 C4_6 171.2(8) . . ?
F10_6 P1_6 C2_6 84.0(8) . . ?
F8_6 P1_6 C2_6 87.9(8) . . ?
F9_6 P1_6 C2_6 82.5(8) . . ?
C4_6 P1_6 C2_6 95.5(8) . . ?
F10_6 P1_6 C6_6 83.7(7) . . ?
F8_6 P1_6 C6_6 100.2(8) . . ?
F9_6 P1_6 C6_6 77.0(8) . . ?
C4_6 P1_6 C6_6 106.3(8) . . ?
C2_6 P1_6 C6_6 156.9(8) . . ?
F11_6 C2_6 F12_6 116.0(16) . . ?
F11_6 C2_6 C3_6 99.1(14) . . ?
F12_6 C2_6 C3_6 110.2(14) . . ?
F11_6 C2_6 P1_6 110.0(12) . . ?
F12_6 C2_6 P1_6 102.4(11) . . ?
C3_6 C2_6 P1_6 120.0(12) . . ?
F13_6 C3_6 F15_6 112.0(17) . . ?
F13_6 C3_6 F14_6 109.9(18) . . ?
F15_6 C3_6 F14_6 112.0(18) . . ?
F13_6 C3_6 C2_6 116.3(17) . . ?
F15_6 C3_6 C2_6 107.5(16) . . ?
F14_6 C3_6 C2_6 98.6(14) . . ?
F16_6 C4_6 F17_6 100.6(13) . . ?
F16_6 C4_6 C5_6 114.0(15) . . ?
F17_6 C4_6 C5_6 102.2(14) . . ?
F16_6 C4_6 P1_6 98.9(11) . . ?
F17_6 C4_6 P1_6 118.8(13) . . ?
C5_6 C4_6 P1_6 120.9(11) . . ?
F19_6 C5_6 F20_6 120.1(18) . . ?
F19_6 C5_6 F18_6 95.0(15) . . ?
F20_6 C5_6 F18_6 105.4(18) . . ?
F19_6 C5_6 C4_6 115.2(16) . . ?
F20_6 C5_6 C4_6 108.3(14) . . ?
F18_6 C5_6 C4_6 111.4(16) . . ?
F22_6 C6_6 F21_6 109.4(15) . . ?
F22_6 C6_6 C7_6 104.1(14) . . ?
F21_6 C6_6 C7_6 100.0(13) . . ?
F22_6 C6_6 P1_6 105.3(12) . . ?
F21_6 C6_6 P1_6 121.1(11) . . ?
C7_6 C6_6 P1_6 115.7(12) . . ?
F25_6 C7_6 F24_6 119.5(19) . . ?
F25_6 C7_6 F23_6 115.4(19) . . ?
F24_6 C7_6 F23_6 102.8(17) . . ?
F25_6 C7_6 C6_6 106.3(16) . . ?
F24_6 C7_6 C6_6 105.1(15) . . ?
F23_6 C7_6 C6_6 106.6(16) . . ?

loop_
_geom_bond_atom_site_label_1
_geom_bond_atom_site_label_2
_geom_bond_distance
_geom_bond_site_symmetry_2
_geom_bond_publ_flag
Cu01 C018 1.882(3) . ?
Cu01 N00K 1.908(3) . ?
N1 Cu02 1.913(4) . ?
N1 H1A 0.9100 . ?
N1 H1B 0.9100 . ?
N1 H1C 0.9100 . ?
Cu02 C01R 1.886(4) . ?
N00G C01R 1.348(5) . ?
N00G C022 1.380(5) . ?
N00G C01N 1.449(4) . ?
N00H C018 1.360(4) . ?
N00H C01S 1.387(5) . ?
N00H C01A 1.444(4) . ?
N00J C01R 1.352(4) . ?
N00J C01T 1.379(5) . ?
N00J C11 1.440(5) . ?
N00K H00A 0.9100 . ?
N00K H00B 0.9100 . ?
N00K H00C 0.9100 . ?
N00M C018 1.353(4) . ?
N00M C01I 1.379(4) . ?
N00M C01E 1.452(4) . ?
C11 C01B 1.397(6) . ?
C11 C01F 1.407(5) . ?
C01A C01V 1.387(6) . ?
C01A C021 1.397(6) . ?
C01B C01J 1.396(6) . ?
C01B C01Z 1.519(5) . ?
C01E C01P 1.390(6) . ?
C01E C01H 1.398(5) . ?
C01F C01O 1.395(6) . ?
C01F C026 1.516(6) . ?
C01H C01W 1.398(5) . ?
C01H C020 1.520(6) . ?
C01I C01S 1.355(5) . ?
C01I H01I 0.9500 . ?
C01J C01Q 1.397(6) . ?
C01J H01J 0.9500 . ?
C01N C01U 1.392(6) . ?
C01N C01Y 1.400(6) . ?
C01O C01Q 1.362(7) . ?
C01O H01O 0.9500 . ?
C01P C023 1.409(5) . ?
C01P C025 1.517(6) . ?
C01Q H01Q 0.9500 . ?
C01S H01S 0.9500 . ?
C01T C022 1.345(6) . ?
C01T H01T 0.9500 . ?
C01U C02G 1.398(6) . ?
C01U C024 1.520(6) . ?
C01V C02Q 1.390(6) . ?
C01V C027 1.529(6) . ?
C01W C01X 1.367(7) . ?
C01W H01W 0.9500 . ?
C01X C023 1.378(7) . ?
C01X H01X 0.9500 . ?
C01Y C02A 1.395(5) . ?
C01Y C02C 1.521(6) . ?
C01Z C02X 1.521(7) . ?
C01Z C02F 1.532(6) . ?
C01Z H01Z 1.0000 . ?
C020 C02I 1.526(7) . ?
C020 C02H 1.533(7) . ?
C020 H020 1.0000 . ?
C021 C02B 1.403(6) . ?
C021 C02L 1.518(7) . ?
C022 H022 0.9500 . ?
C023 H023 0.9500 . ?
C024 C02R 1.527(8) . ?
C024 C02E 1.530(7) . ?
C024 H024 1.0000 . ?
C025 C02N 1.521(7) . ?
C025 C02Y 1.527(7) . ?
C025 H025 1.0000 . ?
C026 C031 1.514(8) . ?
C026 C02U 1.526(7) . ?
C026 H026 1.0000 . ?
C027 C02T 1.527(7) . ?
C027 C02K 1.534(8) . ?
C027 H027 1.0000 . ?
C02A C02J 1.385(7) . ?
C02A H02A 0.9500 . ?
C02B C02P 1.357(7) . ?
C02B H02B 0.9500 . ?
C02C C02Z 1.516(8) . ?
C02C C02M 1.522(7) . ?
C02C H02C 1.0000 . ?
C02E H02D 0.9800 . ?
C02E H02E 0.9800 . ?
C02E H02F 0.9800 . ?
C02F H02G 0.9800 . ?
C02F H02H 0.9800 . ?
C02F H02I 0.9800 . ?
C02G C02J 1.384(7) . ?
C02G H02J 0.9500 . ?
C02H H02K 0.9800 . ?
C02H H02L 0.9800 . ?
C02H H02M 0.9800 . ?
C02I H02N 0.9800 . ?
C02I H02O 0.9800 . ?
C02I H02P 0.9800 . ?
C02J H02Q 0.9500 . ?
C02K H02R 0.9800 . ?
C02K H02S 0.9800 . ?
C02K H02T 0.9800 . ?
C02L C02V 1.522(9) . ?
C02L C034 1.545(8) . ?
C02L H02U 1.0000 . ?
C02M H02V 0.9800 . ?
C02M H02W 0.9800 . ?
C02M H02X 0.9800 . ?
C02N H02Y 0.9800 . ?
C02N H02Z 0.9800 . ?
C02N H010 0.9800 . ?
C02P C02Q 1.395(7) . ?
C02P H011 0.9500 . ?
C02Q H012 0.9500 . ?
C02R H013 0.9800 . ?
C02R H014 0.9800 . ?
C02R H015 0.9800 . ?
C02T H016 0.9800 . ?
C02T H017 0.9800 . ?
C02T H018 0.9800 . ?
C02U H019 0.9800 . ?
C02U H01A 0.9800 . ?
C02U H01B 0.9800 . ?
C02V H01C 0.9800 . ?
C02V H01D 0.9800 . ?
C02V H01E 0.9800 . ?
C02X H01F 0.9800 . ?
C02X H01G 0.9800 . ?
C02X H01H 0.9800 . ?
C02Y H01K 0.9800 . ?
C02Y H01M 0.9800 . ?
C02Y H01N 0.9800 . ?
C02Z H01P 0.9800 . ?
C02Z H01R 0.9800 . ?
C02Z H01U 0.9800 . ?
C031 H03A 0.9800 . ?
C031 H03B 0.9800 . ?
C031 H03C 0.9800 . ?
C034 H03D 0.9800 . ?
C034 H03E 0.9800 . ?
C034 H03F 0.9800 . ?
P1_1 F9_1 1.622(10) . ?
P1_1 F8_1 1.642(11) . ?
P1_1 F10_1 1.689(12) . ?
P1_1 C4_1 1.896(19) . ?
P1_1 C6_1 1.921(15) . ?
P1_1 C2_1 1.945(18) . ?
C2_1 F12_1 1.385(19) . ?
C2_1 C3_1 1.53(2) . ?
C2_1 F11_1 1.66(2) . ?
C3_1 F14_1 1.34(2) . ?
C3_1 F13_1 1.43(4) . ?
C3_1 F15_1 1.65(2) . ?
C4_1 F16_1 1.36(2) . ?
C4_1 F17_1 1.366(19) . ?
C4_1 C5_1 1.55(3) . ?
C5_1 F18_1 1.27(3) . ?
C5_1 F20_1 1.30(3) . ?
C5_1 F19_1 1.41(3) . ?
C6_1 F21_1 1.355(16) . ?
C6_1 F22_1 1.380(15) . ?
C6_1 C7_1 1.563(18) . ?
C6_1 F24_1 1.84(2) . ?
C7_1 F24_1 1.24(2) . ?
C7_1 F23_1 1.29(2) . ?
C7_1 F25_1 1.352(18) . ?
P1_2 F9_2 1.611(4) . ?
P1_2 F8_2 1.631(4) . ?
P1_2 F10_2 1.638(4) . ?
P1_2 C2_2 1.938(7) . ?
P1_2 C4_2 1.947(7) . ?
P1_2 C6_2 1.952(6) . ?
C2_2 F11_2 1.293(10) . ?
C2_2 F12_2 1.362(9) . ?
C2_2 C3_2 1.541(10) . ?
C3_2 F15_2 1.282(13) . ?
C3_2 F14_2 1.324(13) . ?
C3_2 F13_2 1.370(17) . ?
C4_2 F16_2 1.339(8) . ?
C4_2 F17_2 1.371(7) . ?
C4_2 C5_2 1.565(10) . ?
C5_2 F18_2 1.320(9) . ?
C5_2 F19_2 1.332(9) . ?
C5_2 F20_2 1.332(10) . ?
C6_2 F22_2 1.358(7) . ?
C6_2 F21_2 1.377(6) . ?
C6_2 C7_2 1.534(9) . ?
C7_2 F25_2 1.331(8) . ?
C7_2 F23_2 1.339(11) . ?
C7_2 F24_2 1.346(8) . ?
C1_10 Cl2_10 1.738(17) . ?
C1_10 Cl3_10 1.764(15) . ?
C1_10 Cl4_10 1.769(13) . ?
C1_10 H1_10 1.0000 . ?
C1_11 Cl4_11 1.57(8) . ?
C1_11 Cl3_11 1.75(9) . ?
C1_11 Cl2_11 1.84(8) . ?
C1_11 H1_11 1.0000 . ?
P1_5 F10_5 1.604(6) . ?
P1_5 F9_5 1.631(5) . ?
P1_5 F8_5 1.631(5) . ?
P1_5 C2_5 1.930(6) . ?
P1_5 C4_5 1.955(6) . ?
P1_5 C6_5 1.958(7) . ?
C2_5 F11_5 1.377(8) . ?
C2_5 F12_5 1.378(8) . ?
C2_5 C3_5 1.543(9) . ?
C3_5 F13_5 1.315(10) . ?
C3_5 F14_5 1.333(9) . ?
C3_5 F15_5 1.347(10) . ?
C4_5 F17_5 1.369(8) . ?
C4_5 F16_5 1.382(7) . ?
C4_5 C5_5 1.529(8) . ?
C5_5 F19_5 1.299(8) . ?
C5_5 F20_5 1.344(8) . ?
C5_5 F18_5 1.357(8) . ?
C6_5 F22_5 1.394(8) . ?
C6_5 F21_5 1.399(9) . ?
C6_5 C7_5 1.498(9) . ?
C7_5 F25_5 1.291(9) . ?
C7_5 F23_5 1.353(8) . ?
C7_5 F24_5 1.365(8) . ?
P1_6 F10_6 1.578(10) . ?
P1_6 F8_6 1.696(12) . ?
P1_6 F9_6 1.760(12) . ?
P1_6 C4_6 1.845(13) . ?
P1_6 C2_6 1.935(14) . ?
P1_6 C6_6 1.939(13) . ?
C2_6 F11_6 1.358(15) . ?
C2_6 F12_6 1.385(15) . ?
C2_6 C3_6 1.551(17) . ?
C3_6 F13_6 1.289(16) . ?
C3_6 F15_6 1.329(16) . ?
C3_6 F14_6 1.336(16) . ?
C4_6 F16_6 1.376(15) . ?
C4_6 F17_6 1.395(14) . ?
C4_6 C5_6 1.496(16) . ?
C5_6 F19_6 1.299(15) . ?
C5_6 F20_6 1.300(16) . ?
C5_6 F18_6 1.369(16) . ?
C6_6 F22_6 1.436(16) . ?
C6_6 F21_6 1.457(15) . ?
C6_6 C7_6 1.498(17) . ?
C7_6 F25_6 1.283(16) . ?
C7_6 F24_6 1.339(16) . ?
C7_6 F23_6 1.391(17) . ?
